data_7221648
loop_
_publ_author_name
'Nishio, Masaki'
'Motokawa, Natsuko'
'Miyasaka, Hitoshi'

_publ_section_title
;
 Crystal-to-crystal transformation of fishnet-like layered compounds: a
 self-locking structure with position-variable intercalated molecules
;
_journal_issue 40
_journal_name_full CrystEngComm
_journal_page_first 7618
_journal_paper_doi 10.1039/C5CE01260K
_journal_volume 17
_journal_year 2015
_chemical_formula_moiety 'C56 H24 F24 N4 O16 Ru4'
_chemical_formula_sum 'C56 H24 F24 N4 O16 Ru4'
_chemical_formula_weight 1869.06
_space_group_crystal_system triclinic
_space_group_IT_number 2
_space_group_name_Hall '-P 1'
_space_group_name_H-M_alt 'P -1'
_symmetry_space_group_name_Hall '-P 1'
_symmetry_space_group_name_H-M 'P -1'
_atom_sites_solution_hydrogens geom
_atom_sites_solution_primary direct
_atom_sites_solution_secondary difmap
_audit_update_record
;
2015-06-26 deposited with the CCDC.
2015-07-24 downloaded from the CCDC.
;
_cell_angle_alpha 74.70(3)
_cell_angle_beta 88.45(4)
_cell_angle_gamma 79.38(4)
_cell_formula_units_Z 1
_cell_length_a 10.406(10)
_cell_length_b 14.261(13)
_cell_length_c 14.520(15)
_cell_measurement_reflns_used 5506
_cell_measurement_temperature 93
_cell_measurement_theta_max 27.09
_cell_measurement_theta_min 2.98
_cell_volume 2042(3)
_computing_cell_refinement CrystalClear
_computing_data_collection 'CrystalClear (Rigaku/MSC Inc., 2006)'
_computing_data_reduction CrystalClear
_computing_molecular_graphics 'CrystalStructure 4.1'
_computing_publication_material 'CrystalStructure 4.1 (Rigaku, 2014)'
_computing_structure_refinement 'SHELXL2013 (Sheldrick, 2008)'
_computing_structure_solution SIR97
_diffrn_ambient_temperature 93
_diffrn_detector_area_resol_mean 7.314
_diffrn_measured_fraction_theta_full 0.967
_diffrn_measured_fraction_theta_max 0.960
_diffrn_measurement_device_type 'Rigaku Saturn70'
_diffrn_measurement_method \w
_diffrn_radiation_type 'Mo K\a'
_diffrn_radiation_wavelength 0.71070
_diffrn_reflns_av_R_equivalents 0.0579
_diffrn_reflns_laue_measured_fraction_full 0.967
_diffrn_reflns_laue_measured_fraction_max 0.960
_diffrn_reflns_limit_h_max 12
_diffrn_reflns_limit_h_min -11
_diffrn_reflns_limit_k_max 17
_diffrn_reflns_limit_k_min -14
_diffrn_reflns_limit_l_max 17
_diffrn_reflns_limit_l_min -17
_diffrn_reflns_number 14055
_diffrn_reflns_point_group_measured_fraction_full 0.967
_diffrn_reflns_point_group_measured_fraction_max 0.960
_diffrn_reflns_theta_full 25.241
_diffrn_reflns_theta_max 26.000
_diffrn_reflns_theta_min 2.981
_diffrn_standards_number 0
_exptl_absorpt_coefficient_mu 0.835
_exptl_absorpt_correction_T_max 0.975
_exptl_absorpt_correction_T_min 0.579
_exptl_absorpt_correction_type multi-scan
_exptl_absorpt_process_details 'REQAB (Rigaku, 1998)'
_exptl_crystal_colour brown
_exptl_crystal_density_diffrn 1.520
_exptl_crystal_density_method 'not measured'
_exptl_crystal_description prism
_exptl_crystal_F_000 908.00
_exptl_crystal_size_max 0.520
_exptl_crystal_size_mid 0.080
_exptl_crystal_size_min 0.030
_refine_diff_density_max 3.02
_refine_diff_density_min -1.90
_refine_ls_extinction_method none
_refine_ls_goodness_of_fit_ref 1.041
_refine_ls_hydrogen_treatment constr
_refine_ls_number_parameters 667
_refine_ls_number_reflns 7723
_refine_ls_number_restraints 567
_refine_ls_R_factor_all 0.1579
_refine_ls_R_factor_gt 0.1069
_refine_ls_shift/su_max 0.000
_refine_ls_structure_factor_coef Fsqd
_refine_ls_weighting_details 'w = 1/[\s^2^(Fo^2^)+(0.2000P)^2^+0.0000P] where P=(Fo^2^+2Fc^2^)/3'
_refine_ls_weighting_scheme calc
_refine_ls_wR_factor_gt 0.2891
_refine_ls_wR_factor_ref 0.3530
_reflns_number_gt 3704
_reflns_number_total 7723
_reflns_threshold_expression F^2^>2.0\s(F^2^)
_cod_data_source_file c5ce01260k2.cif
_cod_data_source_block '_071019'
_cod_depositor_comments 'Adding full bibliography for 7221646--7221649.cif.'
_cod_database_code 7221648
_shelxl_res_file
;
TITL _071019
CELL  0.71070 10.40560 14.26100 14.51970 74.69520 88.45380 79.37850
ZERR  1 0.00980 0.01320 0.01500 0.02770 0.04410 0.03830
LATT 1
SFAC C H N O RU F
UNIT 56 24 4 16 4 24
SHEL 99999.000000 0.810614
L.S. 30
FMAP 2
PLAN -25
WPDB -2
HTAB
BOND $H
CONF
LIST 4
TEMP -180.0
ACTA
SIZE 0.520 0.080 0.030
DELU 0.0100 0.0100 C37 C38 C39 C40 C41 C42 C43 C44 C45 C46 C47 C48 C49 C50
SIMU 0.0050 0.0100 C37 C38 C39 C40 C41 C42 C43 C44 C45 C46 C47 C48 C49 C50
DELU 0.0100 0.0100 C15 C16 C17 C18 C19 C20 C21 C22 C23 C24 C25 C26 C27 C28  =
     C29 C30 C31 C32 C33 C34 C35 C36
SIMU 0.0050 0.0100 C15 C16 C17 C18 C19 C20 C21 C22 C23 C24 C25 C26 C27 C28  =
     C29 C30 C31 C32 C33 C34 C35 C36
DELU 0.0100 0.0100 N1 C9 C10 C11 N2 C12 C13 C14
SIMU 0.0020 0.0040 N1 C9 C10 C11 N2 C12 C13 C14
WGHT    0.200000
FVAR       3.25918
RU1   5    0.490455    0.952093    0.447549    11.00000    0.05554    0.04915 =
         0.03407   -0.02245    0.00160   -0.01245
RU2   5    0.491619    0.550060    0.052637    11.00000    0.05499    0.05879 =
         0.05042   -0.03481    0.00313   -0.01225
F1    6    0.298051    0.730290    0.695034    11.00000    0.25635    0.11747 =
         0.10910   -0.02107    0.07841   -0.12167
F2    6    0.354684    0.797476    0.798178    11.00000    0.06675    0.16004 =
         0.05072    0.02810   -0.00433   -0.04542
F3    6    0.183163    0.864624    0.712839    11.00000    0.04999    0.14383 =
         0.07309    0.01390   -0.00236   -0.03273
F4    6    0.038582    1.116439    0.489626    11.00000    0.06158    0.12990 =
         0.12053    0.01900    0.01950   -0.02019
F5    6    0.102535    1.256006    0.427019    11.00000    0.06112    0.08640 =
         0.13940   -0.04579   -0.00963    0.01858
F6    6    0.077483    1.162769    0.338879    11.00000    0.05757    0.14626 =
         0.11014   -0.04754   -0.02762    0.01895
F7    6    0.917750    0.401866    0.176828    11.00000    0.05999    0.29739 =
         0.19426   -0.17340   -0.05168    0.03843
F8    6    0.968717    0.402085    0.031632    11.00000    0.05229    0.11102 =
         0.11506    0.01168    0.01283   -0.01842
F9    6    0.908732    0.276872    0.127395    11.00000    0.05109    0.09391 =
         0.15465    0.01815   -0.01116   -0.01708
F10   6    0.649522    0.799699   -0.189439    11.00000    0.08449    0.06896 =
         0.07450   -0.03077    0.01590   -0.02360
F11   6    0.634685    0.719465   -0.294757    11.00000    0.08998    0.10157 =
         0.05319   -0.02826   -0.00226   -0.03225
F12   6    0.802215    0.674657   -0.196459    11.00000    0.04264    0.09975 =
         0.10362   -0.00941    0.00543   -0.01407
O1    4    0.398572    0.858348    0.554648    11.00000    0.04555    0.05172 =
         0.04958   -0.02071    0.00422   -0.01447
O2    4    0.420514    0.949736    0.659680    11.00000    0.04604    0.06402 =
         0.03087   -0.02391    0.00754   -0.00526
O3    4    0.300996    1.035483    0.406106    11.00000    0.05399    0.06989 =
         0.03331   -0.01323   -0.00142   -0.02437
O4    4    0.321890    1.128717    0.509465    11.00000    0.04343    0.05615 =
         0.05104   -0.02342    0.00167   -0.00667
O5    4    0.681589    0.483193    0.105551    11.00000    0.05909    0.06262 =
         0.05069   -0.02484   -0.00258   -0.01828
O6    4    0.699416    0.385488    0.001549    11.00000    0.04121    0.07533 =
         0.06724   -0.03075   -0.00226   -0.00361
O7    4    0.574201    0.654443   -0.051780    11.00000    0.03964    0.05307 =
         0.05219   -0.03008   -0.00051   -0.00723
O8    4    0.591229    0.555851   -0.155693    11.00000    0.05468    0.06162 =
         0.04764   -0.03251    0.01350   -0.02344
N1    3    0.479818    0.864200    0.335596    11.00000    0.05262    0.08984 =
         0.08173   -0.07890    0.01024   -0.01832
N2    3    0.484652    0.661529    0.144683    11.00000    0.05462    0.09209 =
         0.08052   -0.07647    0.01809   -0.01977
C1    1    0.385400    0.880197    0.635225    11.00000    0.05726    0.03783 =
         0.04159   -0.00176   -0.00820   -0.00417
C2    1    0.302565    0.817364    0.711438    11.00000    0.06557    0.06738 =
         0.05286    0.00716    0.00339   -0.02264
C3    1    0.260198    1.104568    0.448203    11.00000    0.04747    0.06704 =
         0.03856   -0.02030    0.00989   -0.01187
C4    1    0.114086    1.158327    0.424690    11.00000    0.04603    0.10363 =
         0.06549   -0.02616    0.00573   -0.01511
C5    1    0.744907    0.416169    0.067464    11.00000    0.05434    0.06264 =
         0.05281   -0.01951   -0.00086   -0.01052
C6    1    0.887726    0.376568    0.100219    11.00000    0.03913    0.09644 =
         0.09103   -0.05263    0.00775   -0.01319
C7    1    0.602045    0.632734   -0.130439    11.00000    0.03628    0.06556 =
         0.05368   -0.03016   -0.00330   -0.00790
C8    1    0.672600    0.707471   -0.204875    11.00000    0.05082    0.08072 =
         0.06800   -0.03729   -0.00873   -0.00802
C9    1    0.475468    0.853045    0.260381    11.00000    0.05322    0.09500 =
         0.08404   -0.07356    0.00962   -0.01739
C10   1    0.483674    0.842264    0.159677    11.00000    0.05378    0.09776 =
         0.08499   -0.07202    0.01105   -0.01748
C11   1    0.474637    0.739906    0.153396    11.00000    0.05573    0.09694 =
         0.08479   -0.07203    0.01538   -0.01711
C12   1    0.488545    0.919491    0.080771    11.00000    0.05360    0.10203 =
         0.08653   -0.07040    0.00867   -0.01695
C13   1    0.500225    0.900462   -0.012537    11.00000    0.05353    0.10481 =
         0.08801   -0.06843    0.00818   -0.01606
AFIX  43
H13   2    0.505041    0.835655   -0.019861    11.00000   -1.20000
AFIX   0
C14   1    0.504218    0.982444   -0.092809    11.00000    0.05322    0.10515 =
         0.08835   -0.06847    0.00724   -0.01641
AFIX  43
H14   2    0.502170    0.973662   -0.155339    11.00000   -1.20000
AFIX   0
C15   1    0.808648    0.692026    0.155112    10.32000    0.01221    0.16755 =
         0.09143   -0.02520    0.00490   -0.00079
C16   1    0.796513    0.676017    0.251790    10.32000    0.01401    0.16789 =
         0.09199   -0.02525    0.00458   -0.00163
C17   1    0.786723    0.756544    0.296935    10.32000    0.01575    0.16826 =
         0.09222   -0.02521    0.00618   -0.00020
C18   1    0.799910    0.834657    0.251783    10.66000    0.01682    0.16851 =
         0.09318   -0.02548    0.00544   -0.00030
C19   1    0.816858    0.870275    0.166724    10.32000    0.01350    0.16802 =
         0.09191   -0.02597    0.00415   -0.00076
C20   1    0.823956    0.945257    0.109514    10.66000    0.01192    0.16811 =
         0.09190   -0.02629    0.00422   -0.00194
C21   1    0.831943    1.005808    0.005863    10.32000    0.01011    0.16782 =
         0.09110   -0.02590    0.00274   -0.00411
C22   1    0.835598    1.087234   -0.036604    10.66000    0.00975    0.16747 =
         0.09178   -0.02555    0.00193   -0.00522
C23   1    0.844819    1.151565   -0.124716    10.32000    0.01117    0.16734 =
         0.09192   -0.02496    0.00141   -0.00505
C24   1    0.845898    1.047936   -0.200148    10.66000    0.01450    0.16757 =
         0.09114   -0.02508    0.00115   -0.00602
C25   1    0.840198    0.971490   -0.151472    10.32000    0.01153    0.16741 =
         0.09022   -0.02583    0.00231   -0.00599
C26   1    0.838699    0.919540   -0.048404    10.66000    0.01230    0.16932 =
         0.09089   -0.02590    0.00266   -0.00447
C27   1    0.831146    0.820163   -0.001996    10.32000    0.01125    0.16765 =
         0.09164   -0.02648    0.00417   -0.00111
C28   1    0.817625    0.770705    0.108675    10.66000    0.01393    0.16827 =
         0.09286   -0.02644    0.00451    0.00039
C29   1    0.787761    0.741677    0.203710    10.34000    0.01432    0.16805 =
         0.09234   -0.02511    0.00426   -0.00061
C30   1    0.802719    0.925321    0.212550    10.34000    0.01390    0.16782 =
         0.09228   -0.02581    0.00462   -0.00068
C31   1    0.831974    1.038898    0.068421    10.34000    0.00870    0.16771 =
         0.09157   -0.02603    0.00296   -0.00391
C32   1    0.833388    1.164887   -0.086813    10.34000    0.01050    0.16683 =
         0.09166   -0.02558    0.00135   -0.00539
C33   1    0.839781    1.169127   -0.184491    10.34000    0.01213    0.16741 =
         0.09147   -0.02605    0.00098   -0.00474
C34   1    0.848458    1.118957   -0.233356    10.34000    0.01368    0.16794 =
         0.09209   -0.02499    0.00036   -0.00554
C35   1    0.843994    0.992740   -0.111241    10.34000    0.01115    0.16744 =
         0.09111   -0.02539    0.00189   -0.00555
C36   1    0.821265    0.855082    0.050512    10.34000    0.01229    0.16852 =
         0.09174   -0.02592    0.00386   -0.00188
C37   1    0.222484    0.701640    0.428596    10.34000    0.04331    0.05658 =
         0.05466   -0.02779    0.02052   -0.00526
C38   1    0.103514    0.688206    0.385886    10.34000    0.04450    0.05983 =
         0.05594   -0.02501    0.01848   -0.00366
C39   1    0.114252    0.624351    0.321153    10.34000    0.04512    0.06026 =
         0.05397   -0.02377    0.01475   -0.00351
C40   1    0.234431    0.571726    0.298752    10.34000    0.04327    0.05631 =
         0.05175   -0.02325    0.01575   -0.00220
C41   1    0.349336    0.582178    0.348228    10.34000    0.04150    0.05169 =
         0.05275   -0.02351    0.01666   -0.00484
C42   1    0.476084    0.519388    0.338989    10.34000    0.04162    0.04802 =
         0.05211   -0.02210    0.01370   -0.00611
C43   1    0.588909    0.542821    0.368374    10.34000    0.04203    0.04532 =
         0.05154   -0.01849    0.01170   -0.00628
C44   1    0.720586    0.489823    0.352893    10.34000    0.04184    0.04497 =
         0.05387   -0.01502    0.01066   -0.00506
C45   1    0.837950    0.511632    0.387952    10.34000    0.04235    0.04657 =
         0.05490   -0.01250    0.00983   -0.00627
C46   1    0.826229    0.566014    0.455449    10.34000    0.04160    0.04605 =
         0.05437   -0.01133    0.01039   -0.00722
C47   1    0.695104    0.616111    0.477896    10.34000    0.04129    0.04658 =
         0.05202   -0.01534    0.01169   -0.00733
C48   1    0.575969    0.609998    0.434582    10.34000    0.04088    0.04589 =
         0.05161   -0.01818    0.01398   -0.00746
C49   1    0.464812    0.658379    0.456689    10.34000    0.04085    0.04895 =
         0.05241   -0.02279    0.01677   -0.00960
C50   1    0.344311    0.646815    0.416851    10.34000    0.04130    0.05233 =
         0.05443   -0.02376    0.01752   -0.00652
HKLF 4
 
REM  _071019
REM R1 =  0.1069 for    3704 Fo > 4sig(Fo)  and  0.1579 for all    7723 data
REM    667 parameters refined using    567 restraints
 
END  
     
WGHT      0.2000      0.0000 

REM No hydrogen bonds found for HTAB generation

REM Highest difference peak  3.016,  deepest hole -1.897,  1-sigma level  0.195
Q1    1   0.5130  0.6433  0.1584  11.00000  0.05    1.37
Q2    1   0.4948  0.5828  0.5271  11.00000  0.05    1.15
Q3    1   0.5009  0.9233 -0.0256  11.00000  0.05    0.97
Q4    1   0.3769  0.5800  0.4871  11.00000  0.05    0.93
Q5    1   0.8001  0.7242  0.1497  11.00000  0.05    0.89
Q6    1   0.1458  0.6225  0.4487  11.00000  0.05    0.87
Q7    1   0.9081  0.3859  0.2136  11.00000  0.05    0.86
Q8    1   0.8010  0.9106  0.1910  11.00000  0.05    0.86
Q9    1   0.8317  0.8409  0.0041  11.00000  0.05    0.83
Q10   1   0.8125  0.7849  0.0663  11.00000  0.05    0.82
Q11   1   0.1577  0.5429  0.3988  11.00000  0.05    0.81
Q12   1   0.8537  1.1982 -0.1993  11.00000  0.05    0.81
Q13   1   0.8336  0.8763  0.0455  11.00000  0.05    0.79
Q14   1   0.4965  0.8807  0.4322  11.00000  0.05    0.79
Q15   1   0.9472  0.4570  0.0983  11.00000  0.05    0.78
Q16   1   0.0961  1.2231  0.3776  11.00000  0.05    0.77
Q17   1   0.4992  1.0207  0.4696  11.00000  0.05    0.73
Q18   1   0.7956  0.7675  0.2222  11.00000  0.05    0.73
Q19   1   0.0572  1.0610  0.4042  11.00000  0.05    0.73
Q20   1   0.8344  0.8639 -0.0262  11.00000  0.05    0.71
Q21   1   0.4349  0.6787  0.1327  11.00000  0.05    0.71
Q22   1   0.2336  0.6444  0.4863  11.00000  0.05    0.71
Q23   1   0.8980  0.3398  0.1684  11.00000  0.05    0.70
Q24   1   0.9698  0.3794  0.0194  11.00000  0.05    0.70
Q25   1   0.8417  1.1210 -0.1515  11.00000  0.05    0.69
;

loop_
_symmetry_equiv_pos_site_id
_space_group_symop_operation_xyz
1 +X,+Y,+Z
2 -X,-Y,-Z

loop_
_atom_site_label
_atom_site_type_symbol
_atom_site_fract_x
_atom_site_fract_y
_atom_site_fract_z
_atom_site_U_iso_or_equiv
_atom_site_adp_type
_atom_site_occupancy
_atom_site_site_symmetry_multiplicity
_atom_site_calc_flag
_atom_site_refinement_flags
Ru1 Ru 0.49046(8) 0.95209(6) 0.44755(5) 0.0437(3) Uani 1 2 d .
Ru2 Ru 0.49162(8) 0.55006(6) 0.05264(6) 0.0506(3) Uani 1 2 d .
F1 F 0.2980(13) 0.7303(8) 0.6950(7) 0.153(5) Uani 1 2 d .
F2 F 0.3547(7) 0.7975(7) 0.7982(5) 0.100(3) Uani 1 2 d .
F3 F 0.1832(7) 0.8646(7) 0.7128(6) 0.095(3) Uani 1 2 d .
F4 F 0.0386(7) 1.1164(7) 0.4896(7) 0.114(3) Uani 1 2 d .
F5 F 0.1025(7) 1.2560(6) 0.4270(6) 0.097(3) Uani 1 2 d .
F6 F 0.0775(7) 1.1628(7) 0.3389(7) 0.106(3) Uani 1 2 d .
F7 F 0.9177(8) 0.4019(10) 0.1768(8) 0.171(6) Uani 1 2 d .
F8 F 0.9687(7) 0.4021(6) 0.0316(7) 0.101(3) Uani 1 2 d .
F9 F 0.9087(7) 0.2769(7) 0.1274(8) 0.109(3) Uani 1 2 d .
F10 F 0.6495(7) 0.7997(5) -0.1894(5) 0.0727(19) Uani 1 2 d .
F11 F 0.6347(7) 0.7195(6) -0.2948(5) 0.078(2) Uani 1 2 d .
F12 F 0.8022(6) 0.6747(6) -0.1965(6) 0.085(2) Uani 1 2 d .
O1 O 0.3986(6) 0.8583(5) 0.5546(5) 0.0469(16) Uani 1 2 d .
O2 O 0.4205(6) 0.9497(5) 0.6597(4) 0.0455(16) Uani 1 2 d .
O3 O 0.3010(7) 1.0355(6) 0.4061(5) 0.0507(18) Uani 1 2 d .
O4 O 0.3219(6) 1.1287(5) 0.5095(5) 0.0488(17) Uani 1 2 d .
O5 O 0.6816(7) 0.4832(6) 0.1056(5) 0.0546(18) Uani 1 2 d .
O6 O 0.6994(6) 0.3855(6) 0.0015(6) 0.060(2) Uani 1 2 d .
O7 O 0.5742(6) 0.6544(5) -0.0518(5) 0.0453(16) Uani 1 2 d .
O8 O 0.5912(7) 0.5558(5) -0.1557(5) 0.0497(17) Uani 1 2 d .
N1 N 0.4798(8) 0.8642(7) 0.3356(7) 0.0634(16) Uani 1 2 d .
N2 N 0.4847(8) 0.6615(8) 0.1447(7) 0.0649(16) Uani 1 2 d .
C1 C 0.3854(10) 0.8802(7) 0.6352(7) 0.048(2) Uani 1 2 d .
C2 C 0.3026(12) 0.8174(9) 0.7114(8) 0.065(3) Uani 1 2 d .
C3 C 0.2602(10) 1.1046(8) 0.4482(7) 0.050(2) Uani 1 2 d .
C4 C 0.1141(11) 1.1583(11) 0.4247(9) 0.071(4) Uani 1 2 d .
C5 C 0.7449(10) 0.4162(8) 0.0675(8) 0.056(3) Uani 1 2 d .
C6 C 0.8877(11) 0.3766(11) 0.1002(10) 0.070(4) Uani 1 2 d .
C7 C 0.6020(9) 0.6327(8) -0.1304(7) 0.049(2) Uani 1 2 d .
C8 C 0.6726(11) 0.7075(9) -0.2049(9) 0.063(3) Uani 1 2 d .
C9 C 0.4755(10) 0.8530(9) 0.2604(9) 0.0675(15) Uani 1 2 d .
C10 C 0.4837(10) 0.8423(10) 0.1597(9) 0.0693(14) Uani 1 2 d .
C11 C 0.4746(10) 0.7399(10) 0.1534(9) 0.0698(15) Uani 1 2 d .
C12 C 0.4885(11) 0.9195(10) 0.0808(10) 0.0717(16) Uani 1 2 d .
C13 C 0.5002(10) 0.9005(11) -0.0125(9) 0.0738(17) Uani 1 2 d .
C14 C 0.5042(10) 0.9824(10) -0.0928(10) 0.0738(19) Uani 1 2 d .
C15 C 0.809(3) 0.692(4) 0.155(4) 0.094(3) Uani 0.32 2 d .
C16 C 0.797(3) 0.676(4) 0.252(3) 0.095(4) Uani 0.32 2 d .
C17 C 0.787(3) 0.757(4) 0.297(3) 0.096(3) Uani 0.32 2 d .
C18 C 0.7999(15) 0.835(2) 0.2518(18) 0.097(3) Uani 0.66 2 d .
C19 C 0.817(3) 0.870(4) 0.167(4) 0.095(3) Uani 0.32 2 d .
C20 C 0.8240(14) 0.945(2) 0.1095(18) 0.094(3) Uani 0.66 2 d .
C21 C 0.832(3) 1.006(4) 0.006(4) 0.093(3) Uani 0.32 2 d .
C22 C 0.8356(14) 1.087(2) -0.0366(18) 0.093(3) Uani 0.66 2 d .
C23 C 0.845(4) 1.152(5) -0.125(4) 0.093(3) Uani 0.32 2 d .
C24 C 0.8459(15) 1.048(2) -0.2001(18) 0.094(3) Uani 0.66 2 d .
C25 C 0.840(3) 0.971(5) -0.151(4) 0.093(3) Uani 0.32 2 d .
C26 C 0.8387(14) 0.920(2) -0.0484(17) 0.094(3) Uani 0.66 2 d .
C27 C 0.831(3) 0.820(4) -0.002(3) 0.094(3) Uani 0.32 2 d .
C28 C 0.8176(15) 0.771(2) 0.1087(18) 0.096(3) Uani 0.66 2 d .
C29 C 0.788(3) 0.742(4) 0.204(3) 0.096(3) Uani 0.34 2 d .
C30 C 0.803(3) 0.925(4) 0.213(3) 0.095(3) Uani 0.34 2 d .
C31 C 0.832(3) 1.039(4) 0.068(3) 0.093(3) Uani 0.34 2 d .
C32 C 0.833(3) 1.165(5) -0.087(4) 0.093(3) Uani 0.34 2 d .
C33 C 0.840(3) 1.169(4) -0.184(4) 0.093(3) Uani 0.34 2 d .
C34 C 0.848(3) 1.119(4) -0.233(3) 0.094(4) Uani 0.34 2 d .
C35 C 0.844(3) 0.993(5) -0.111(4) 0.093(3) Uani 0.34 2 d .
C36 C 0.821(3) 0.855(4) 0.051(3) 0.094(3) Uani 0.34 2 d .
C37 C 0.222(3) 0.702(2) 0.429(2) 0.050(3) Uani 0.34 2 d .
C38 C 0.104(3) 0.688(2) 0.386(2) 0.053(3) Uani 0.34 2 d .
C39 C 0.114(3) 0.624(2) 0.321(2) 0.053(3) Uani 0.34 2 d .
C40 C 0.234(3) 0.572(2) 0.299(2) 0.050(3) Uani 0.34 2 d .
C41 C 0.349(3) 0.582(2) 0.348(2) 0.048(3) Uani 0.34 2 d .
C42 C 0.476(3) 0.519(2) 0.339(2) 0.046(3) Uani 0.34 2 d .
C43 C 0.589(3) 0.543(2) 0.368(2) 0.046(3) Uani 0.34 2 d .
C44 C 0.721(3) 0.490(2) 0.353(2) 0.047(3) Uani 0.34 2 d .
C45 C 0.838(3) 0.512(2) 0.388(2) 0.049(3) Uani 0.34 2 d .
C46 C 0.826(3) 0.566(2) 0.455(2) 0.048(3) Uani 0.34 2 d .
C47 C 0.695(3) 0.616(2) 0.478(2) 0.046(3) Uani 0.34 2 d .
C48 C 0.576(3) 0.610(2) 0.435(2) 0.045(3) Uani 0.34 2 d .
C49 C 0.465(3) 0.658(2) 0.457(2) 0.046(3) Uani 0.34 2 d .
C50 C 0.344(3) 0.647(2) 0.417(2) 0.048(3) Uani 0.34 2 d .
H13 H 0.50504 0.83566 -0.01986 0.0885 Uiso 1 2 calc R
H14 H 0.50217 0.97366 -0.15534 0.0886 Uiso 1 2 calc R

loop_
_atom_site_aniso_label
_atom_site_aniso_U_11
_atom_site_aniso_U_22
_atom_site_aniso_U_33
_atom_site_aniso_U_12
_atom_site_aniso_U_13
_atom_site_aniso_U_23
Ru1 0.0555(6) 0.0491(6) 0.0341(5) -0.0124(4) 0.0016(3) -0.0225(4)
Ru2 0.0550(6) 0.0588(6) 0.0504(6) -0.0123(4) 0.0031(4) -0.0348(5)
F1 0.256(14) 0.117(8) 0.109(8) -0.122(9) 0.078(8) -0.021(6)
F2 0.067(5) 0.160(8) 0.051(4) -0.045(5) -0.004(3) 0.028(5)
F3 0.050(4) 0.144(7) 0.073(5) -0.033(4) -0.002(3) 0.014(5)
F4 0.062(5) 0.130(7) 0.121(7) -0.020(4) 0.020(5) 0.019(6)
F5 0.061(5) 0.086(6) 0.139(8) 0.019(4) -0.010(5) -0.046(5)
F6 0.058(5) 0.146(8) 0.110(7) 0.019(4) -0.028(4) -0.048(6)
F7 0.060(5) 0.297(16) 0.194(11) 0.038(7) -0.052(6) -0.173(11)
F8 0.052(4) 0.111(6) 0.115(7) -0.018(4) 0.013(4) 0.012(5)
F9 0.051(4) 0.094(6) 0.155(9) -0.017(4) -0.011(5) 0.018(6)
F10 0.084(5) 0.069(4) 0.074(5) -0.024(4) 0.016(4) -0.031(4)
F11 0.090(5) 0.102(6) 0.053(4) -0.032(4) -0.002(4) -0.028(4)
F12 0.043(4) 0.100(5) 0.104(6) -0.014(3) 0.005(4) -0.009(5)
O1 0.046(4) 0.052(4) 0.050(4) -0.014(3) 0.004(3) -0.021(3)
O2 0.046(4) 0.064(4) 0.031(3) -0.005(3) 0.008(3) -0.024(3)
O3 0.054(4) 0.070(5) 0.033(4) -0.024(3) -0.001(3) -0.013(3)
O4 0.043(4) 0.056(4) 0.051(4) -0.007(3) 0.002(3) -0.023(3)
O5 0.059(4) 0.063(5) 0.051(4) -0.018(4) -0.003(3) -0.025(4)
O6 0.041(4) 0.075(5) 0.067(5) -0.004(3) -0.002(3) -0.031(4)
O7 0.040(4) 0.053(4) 0.052(4) -0.007(3) -0.001(3) -0.030(3)
O8 0.055(4) 0.062(5) 0.048(4) -0.023(3) 0.014(3) -0.033(4)
N1 0.053(3) 0.090(4) 0.082(4) -0.018(3) 0.010(3) -0.079(3)
N2 0.055(3) 0.092(4) 0.081(4) -0.020(3) 0.018(3) -0.076(3)
C1 0.057(6) 0.038(6) 0.042(6) -0.004(4) -0.008(4) -0.002(4)
C2 0.066(8) 0.067(8) 0.053(7) -0.023(6) 0.003(6) 0.007(6)
C3 0.047(6) 0.067(7) 0.039(6) -0.012(5) 0.010(4) -0.020(5)
C4 0.046(7) 0.104(11) 0.065(8) -0.015(7) 0.006(6) -0.026(8)
C5 0.054(6) 0.063(7) 0.053(6) -0.011(5) -0.001(5) -0.020(6)
C6 0.039(6) 0.096(10) 0.091(10) -0.013(6) 0.008(6) -0.053(9)
C7 0.036(5) 0.066(7) 0.054(6) -0.008(4) -0.003(4) -0.030(6)
C8 0.051(6) 0.081(9) 0.068(8) -0.008(6) -0.009(5) -0.037(7)
C9 0.053(3) 0.095(4) 0.084(3) -0.017(3) 0.010(3) -0.074(3)
C10 0.054(2) 0.098(3) 0.085(3) -0.017(2) 0.011(2) -0.072(3)
C11 0.056(3) 0.097(4) 0.085(3) -0.017(3) 0.015(3) -0.072(3)
C12 0.054(3) 0.102(4) 0.087(4) -0.017(3) 0.009(3) -0.070(3)
C13 0.054(3) 0.105(4) 0.088(4) -0.016(3) 0.008(3) -0.068(3)
C14 0.053(3) 0.105(4) 0.088(4) -0.016(3) 0.007(3) -0.068(4)
C15 0.012(4) 0.168(10) 0.091(7) -0.001(6) 0.005(5) -0.025(6)
C16 0.014(4) 0.168(10) 0.092(7) -0.002(6) 0.005(5) -0.025(6)
C17 0.016(4) 0.168(10) 0.092(7) -0.000(6) 0.006(5) -0.025(6)
C18 0.017(4) 0.169(9) 0.093(7) -0.000(5) 0.005(4) -0.025(6)
C19 0.014(3) 0.168(9) 0.092(7) -0.001(5) 0.004(4) -0.026(6)
C20 0.012(3) 0.168(9) 0.092(7) -0.002(5) 0.004(4) -0.026(6)
C21 0.010(3) 0.168(9) 0.091(7) -0.004(5) 0.003(4) -0.026(6)
C22 0.010(3) 0.167(9) 0.092(7) -0.005(5) 0.002(4) -0.026(6)
C23 0.011(4) 0.167(9) 0.092(7) -0.005(5) 0.001(5) -0.025(6)
C24 0.015(3) 0.168(9) 0.091(7) -0.006(5) 0.001(4) -0.025(6)
C25 0.012(4) 0.167(9) 0.090(7) -0.006(5) 0.002(5) -0.026(6)
C26 0.012(3) 0.169(9) 0.091(7) -0.004(5) 0.003(4) -0.026(6)
C27 0.011(4) 0.168(9) 0.092(7) -0.001(5) 0.004(5) -0.026(6)
C28 0.014(3) 0.168(9) 0.093(7) 0.000(5) 0.005(4) -0.026(6)
C29 0.014(3) 0.168(9) 0.092(7) -0.001(5) 0.004(4) -0.025(6)
C30 0.014(4) 0.168(9) 0.092(7) -0.001(5) 0.005(5) -0.026(6)
C31 0.009(4) 0.168(9) 0.092(7) -0.004(5) 0.003(5) -0.026(6)
C32 0.011(4) 0.167(10) 0.092(7) -0.005(6) 0.001(5) -0.026(6)
C33 0.012(4) 0.167(9) 0.091(7) -0.005(5) 0.001(5) -0.026(6)
C34 0.014(4) 0.168(10) 0.092(7) -0.006(6) 0.000(5) -0.025(6)
C35 0.011(3) 0.167(9) 0.091(7) -0.006(5) 0.002(4) -0.025(6)
C36 0.012(3) 0.169(9) 0.092(7) -0.002(5) 0.004(4) -0.026(6)
C37 0.043(6) 0.057(7) 0.055(6) -0.005(5) 0.021(5) -0.028(5)
C38 0.044(6) 0.060(7) 0.056(7) -0.004(6) 0.018(5) -0.025(6)
C39 0.045(6) 0.060(7) 0.054(7) -0.004(6) 0.015(5) -0.024(6)
C40 0.043(6) 0.056(7) 0.052(6) -0.002(5) 0.016(5) -0.023(5)
C41 0.042(5) 0.052(6) 0.053(6) -0.005(5) 0.017(5) -0.024(5)
C42 0.042(5) 0.048(6) 0.052(6) -0.006(5) 0.014(5) -0.022(5)
C43 0.042(5) 0.045(6) 0.052(6) -0.006(5) 0.012(5) -0.018(5)
C44 0.042(6) 0.045(6) 0.054(6) -0.005(5) 0.011(5) -0.015(5)
C45 0.042(6) 0.047(7) 0.055(7) -0.006(5) 0.010(5) -0.013(6)
C46 0.042(6) 0.046(7) 0.054(7) -0.007(5) 0.010(5) -0.011(6)
C47 0.041(6) 0.047(6) 0.052(6) -0.007(5) 0.012(5) -0.015(5)
C48 0.041(5) 0.046(6) 0.052(6) -0.007(5) 0.014(5) -0.018(5)
C49 0.041(5) 0.049(6) 0.052(6) -0.010(5) 0.017(5) -0.023(5)
C50 0.041(5) 0.052(6) 0.054(6) -0.007(5) 0.018(5) -0.024(5)

loop_
_atom_type_symbol
_atom_type_description
_atom_type_scat_dispersion_real
_atom_type_scat_dispersion_imag
_atom_type_scat_source
C C 0.0033 0.0016
;
International Tables for Crystallography
(Vol. C, Tables 4.2.6.8 and 6.1.1.4)
;
H H 0.0000 0.0000
;
International Tables for Crystallography
(Vol. C, Table 6.1.1.4)
;
N N 0.0061 0.0033
;
International Tables for Crystallography
(Vol. C, Tables 4.2.6.8 and 6.1.1.4)
;
O O 0.0106 0.0060
;
International Tables for Crystallography
(Vol. C, Tables 4.2.6.8 and 6.1.1.4)
;
Ru Ru -1.2594 0.8363
;
International Tables for Crystallography
(Vol. C, Tables 4.2.6.8 and 6.1.1.4)
;
F F 0.0171 0.0103
;
International Tables for Crystallography
(Vol. C, Tables 4.2.6.8 and 6.1.1.4)
;

loop_
_geom_angle_atom_site_label_1
_geom_angle_atom_site_label_2
_geom_angle_atom_site_label_3
_geom_angle
_geom_angle_publ_flag
_geom_angle_site_symmetry_1
_geom_angle_site_symmetry_3
Ru1 Ru1 O1 89.4(2) yes 2_676 .
Ru1 Ru1 O2 89.5(2) yes 2_676 2_676
Ru1 Ru1 O3 89.5(2) yes 2_676 .
Ru1 Ru1 O4 89.3(2) yes 2_676 2_676
Ru1 Ru1 N1 175.9(2) yes 2_676 .
O1 Ru1 O2 178.3(3) yes . 2_676
O1 Ru1 O3 86.5(3) yes . .
O1 Ru1 O4 93.4(3) yes . 2_676
O1 Ru1 N1 94.7(3) yes . .
O2 Ru1 O3 92.2(3) yes 2_676 .
O2 Ru1 O4 87.8(3) yes 2_676 2_676
O2 Ru1 N1 86.4(3) yes 2_676 .
O3 Ru1 O4 178.8(3) yes . 2_676
O3 Ru1 N1 91.0(3) yes . .
O4 Ru1 N1 90.2(3) yes 2_676 .
Ru2 Ru2 O5 90.0(2) yes 2_665 .
Ru2 Ru2 O6 88.8(3) yes 2_665 2_665
Ru2 Ru2 O7 88.9(2) yes 2_665 .
Ru2 Ru2 O8 90.2(2) yes 2_665 2_665
Ru2 Ru2 N2 173.9(2) yes 2_665 .
O5 Ru2 O6 178.8(4) yes . 2_665
O5 Ru2 O7 88.4(3) yes . .
O5 Ru2 O8 91.7(3) yes . 2_665
O5 Ru2 N2 89.8(3) yes . .
O6 Ru2 O7 92.1(3) yes 2_665 .
O6 Ru2 O8 87.8(3) yes 2_665 2_665
O6 Ru2 N2 91.4(3) yes 2_665 .
O7 Ru2 O8 179.1(3) yes . 2_665
O7 Ru2 N2 84.9(3) yes . .
O8 Ru2 N2 96.0(3) yes 2_665 .
Ru1 O1 C1 116.2(7) yes . .
Ru1 O2 C1 115.8(6) yes 2_676 .
Ru1 O3 C3 116.0(6) yes . .
Ru1 O4 C3 118.0(7) yes 2_676 .
Ru2 O5 C5 117.4(7) yes . .
Ru2 O6 C5 118.5(7) yes 2_665 .
Ru2 O7 C7 116.2(7) yes . .
Ru2 O8 C7 114.8(6) yes 2_665 .
Ru1 N1 C9 156.0(9) yes . .
Ru2 N2 C11 152.3(9) yes . .
O1 C1 O2 129.1(9) yes . .
O1 C1 C2 116.1(10) yes . .
O2 C1 C2 114.6(9) yes . .
F1 C2 F2 106.3(10) yes . .
F1 C2 F3 108.3(12) yes . .
F1 C2 C1 112.2(11) yes . .
F2 C2 F3 107.8(10) yes . .
F2 C2 C1 110.9(10) yes . .
F3 C2 C1 111.2(9) yes . .
O3 C3 O4 127.2(9) yes . .
O3 C3 C4 115.3(10) yes . .
O4 C3 C4 117.4(10) yes . .
F4 C4 F5 108.0(11) yes . .
F4 C4 F6 112.7(12) yes . .
F4 C4 C3 109.5(9) yes . .
F5 C4 F6 104.9(10) yes . .
F5 C4 C3 109.1(11) yes . .
F6 C4 C3 112.5(11) yes . .
O5 C5 O6 125.2(9) yes . .
O5 C5 C6 116.2(11) yes . .
O6 C5 C6 118.5(11) yes . .
F7 C6 F8 110.6(12) yes . .
F7 C6 F9 104.4(11) yes . .
F7 C6 C5 112.9(11) yes . .
F8 C6 F9 107.1(11) yes . .
F8 C6 C5 112.0(10) yes . .
F9 C6 C5 109.4(11) yes . .
O7 C7 O8 129.9(9) yes . .
O7 C7 C8 115.7(11) yes . .
O8 C7 C8 114.2(10) yes . .
F10 C8 F11 106.3(9) yes . .
F10 C8 F12 107.2(11) yes . .
F10 C8 C7 112.2(10) yes . .
F11 C8 F12 108.9(10) yes . .
F11 C8 C7 113.0(11) yes . .
F12 C8 C7 109.1(8) yes . .
N1 C9 C10 173.8(12) yes . .
C9 C10 C11 113.3(10) yes . .
C9 C10 C12 123.5(13) yes . .
C11 C10 C12 122.9(13) yes . .
N2 C11 C10 170.8(11) yes . .
C10 C12 C13 119.1(14) yes . .
C10 C12 C14 119.7(13) yes . 2_675
C13 C12 C14 120.9(11) yes . 2_675
C12 C13 C14 117.5(14) yes . .
C12 C14 C13 121.2(13) yes 2_675 .
C16 C15 C28 119(6) yes . .
C16 C15 C29 46(4) yes . .
C28 C15 C29 74(5) yes . .
C15 C16 C17 121(5) yes . .
C15 C16 C29 54(5) yes . .
C17 C16 C29 68(5) yes . .
C16 C17 C18 120(5) yes . .
C16 C17 C29 41(3) yes . .
C18 C17 C29 80(4) yes . .
C17 C18 C19 134(5) yes . .
C17 C18 C29 57(4) yes . .
C17 C18 C30 171(4) yes . .
C19 C18 C29 77(4) yes . .
C19 C18 C30 54(4) yes . .
C29 C18 C30 131(3) yes . .
C18 C19 C20 143(6) yes . .
C18 C19 C28 106(4) yes . .
C18 C19 C29 62(3) yes . .
C18 C19 C30 65(4) yes . .
C18 C19 C36 147(5) yes . .
C20 C19 C28 111(4) yes . .
C20 C19 C29 153(5) yes . .
C20 C19 C30 78(5) yes . .
C20 C19 C36 69(3) yes . .
C28 C19 C29 44(2) yes . .
C28 C19 C30 169(4) yes . .
C28 C19 C36 42(2) yes . .
C29 C19 C30 126(4) yes . .
C29 C19 C36 85(4) yes . .
C30 C19 C36 146(5) yes . .
C19 C20 C21 151(5) yes . .
C19 C20 C30 50(4) yes . .
C19 C20 C31 163(5) yes . .
C19 C20 C36 71(4) yes . .
C21 C20 C30 158(4) yes . .
C21 C20 C31 46(3) yes . .
C21 C20 C36 80(3) yes . .
C30 C20 C31 113(4) yes . .
C30 C20 C36 121(3) yes . .
C31 C20 C36 126(3) yes . .
C20 C21 C22 139(6) yes . .
C20 C21 C26 100(4) yes . .
C20 C21 C31 57(3) yes . .
C20 C21 C35 141(5) yes . .
C22 C21 C26 121(4) yes . .
C22 C21 C31 82(5) yes . .
C22 C21 C35 80(4) yes . .
C26 C21 C31 157(5) yes . .
C26 C21 C35 41(3) yes . .
C31 C21 C35 161(6) yes . .
C21 C22 C23 146(5) yes . .
C21 C22 C31 48(4) yes . .
C21 C22 C32 172(5) yes . .
C21 C22 C35 64(4) yes . .
C23 C22 C31 165(5) yes . .
C23 C22 C32 27(4) yes . .
C23 C22 C35 83(4) yes . .
C31 C22 C32 139(5) yes . .
C31 C22 C35 112(3) yes . .
C32 C22 C35 109(4) yes . .
C22 C23 C24 95(4) yes . .
C22 C23 C32 56(7) yes . .
C22 C23 C33 154(9) yes . .
C22 C23 C34 124(5) yes . .
C24 C23 C32 150(9) yes . .
C24 C23 C33 60(6) yes . .
C24 C23 C34 29(2) yes . .
C32 C23 C33 146(11) yes . .
C32 C23 C34 171(6) yes . .
C33 C23 C34 31(5) yes . .
C23 C24 C25 112(4) yes . .
C23 C24 C33 24(2) yes . .
C23 C24 C34 59(4) yes . .
C23 C24 C35 79(4) yes . .
C25 C24 C33 136(4) yes . .
C25 C24 C34 171(6) yes . .
C25 C24 C35 33(4) yes . .
C33 C24 C34 35(4) yes . .
C33 C24 C35 103(4) yes . .
C34 C24 C35 137(5) yes . .
C24 C25 C26 140(6) yes . .
C24 C25 C35 87(8) yes . .
C26 C25 C35 53(5) yes . .
C21 C26 C25 105(4) yes . .
C21 C26 C27 124(3) yes . .
C21 C26 C35 76(4) yes . .
C21 C26 C36 84(3) yes . .
C25 C26 C27 131(4) yes . .
C25 C26 C35 29(4) yes . .
C25 C26 C36 169(4) yes . .
C27 C26 C35 160(5) yes . .
C27 C26 C36 40(3) yes . .
C35 C26 C36 159(5) yes . .
C26 C27 C28 129(4) yes . .
C26 C27 C36 75(5) yes . .
C28 C27 C36 54(4) yes . .
C15 C28 C19 119(4) yes . .
C15 C28 C27 136(4) yes . .
C15 C28 C29 51(4) yes . .
C15 C28 C36 174(4) yes . .
C19 C28 C27 105(3) yes . .
C19 C28 C29 69(3) yes . .
C19 C28 C36 66(3) yes . .
C27 C28 C29 170(3) yes . .
C27 C28 C36 39(3) yes . .
C29 C28 C36 133(4) yes . .
C15 C29 C16 80(6) yes . .
C15 C29 C17 150(5) yes . .
C15 C29 C18 159(4) yes . .
C15 C29 C19 121(4) yes . .
C15 C29 C28 55(4) yes . .
C16 C29 C17 71(5) yes . .
C16 C29 C18 113(5) yes . .
C16 C29 C19 151(6) yes . .
C16 C29 C28 134(6) yes . .
C17 C29 C18 43(3) yes . .
C17 C29 C19 83(4) yes . .
C17 C29 C28 150(5) yes . .
C18 C29 C19 40(2) yes . .
C18 C29 C28 108(4) yes . .
C19 C29 C28 67(3) yes . .
C18 C30 C19 61(4) yes . .
C18 C30 C20 113(5) yes . .
C19 C30 C20 52(3) yes . .
C20 C31 C21 77(5) yes . .
C20 C31 C22 127(5) yes . .
C21 C31 C22 50(4) yes . .
C22 C32 C23 97(10) yes . .
C22 C32 C33 115(6) yes . .
C23 C32 C33 20(6) yes . .
C23 C33 C24 96(7) yes . .
C23 C33 C32 15(6) yes . .
C23 C33 C34 126(8) yes . .
C24 C33 C32 110(4) yes . .
C24 C33 C34 31(3) yes . .
C32 C33 C34 140(6) yes . .
C23 C34 C24 92(4) yes . .
C23 C34 C33 23(3) yes . .
C24 C34 C33 114(5) yes . .
C21 C35 C22 37(2) yes . .
C21 C35 C24 140(5) yes . .
C21 C35 C25 160(8) yes . .
C21 C35 C26 63(3) yes . .
C22 C35 C24 103(4) yes . .
C22 C35 C25 162(7) yes . .
C22 C35 C26 100(4) yes . .
C24 C35 C25 60(6) yes . .
C24 C35 C26 157(6) yes . .
C25 C35 C26 98(8) yes . .
C19 C36 C20 40(2) yes . .
C19 C36 C26 136(5) yes . .
C19 C36 C27 159(5) yes . .
C19 C36 C28 72(3) yes . .
C20 C36 C26 96(3) yes . .
C20 C36 C27 160(5) yes . .
C20 C36 C28 112(4) yes . .
C26 C36 C27 65(4) yes . .
C26 C36 C28 152(5) yes . .
C27 C36 C28 87(5) yes . .
C38 C37 C50 121(3) yes . .
C37 C38 C39 119(3) yes . .
C38 C39 C40 123(3) yes . .
C39 C40 C41 115(3) yes . .
C40 C41 C42 119(3) yes . .
C40 C41 C50 124(2) yes . .
C42 C41 C50 117(3) yes . .
C41 C42 C43 119(3) yes . .
C42 C43 C44 122(3) yes . .
C42 C43 C48 118(2) yes . .
C44 C43 C48 119(3) yes . .
C43 C44 C45 122(3) yes . .
C44 C45 C46 119(3) yes . .
C45 C46 C47 120(3) yes . .
C46 C47 C48 123(3) yes . .
C43 C48 C47 116(2) yes . .
C43 C48 C49 125(3) yes . .
C47 C48 C49 119(3) yes . .
C48 C49 C50 119(3) yes . .
C37 C50 C41 117(3) yes . .
C37 C50 C49 123(3) yes . .
C41 C50 C49 120(2) yes . .
C12 C13 H13 121.248 no . .
C14 C13 H13 121.253 no . .
C12 C14 H14 119.402 no 2_675 .
C13 C14 H14 119.403 no . .

loop_
_geom_bond_atom_site_label_1
_geom_bond_atom_site_label_2
_geom_bond_distance
_geom_bond_publ_flag
_geom_bond_site_symmetry_2
Ru1 Ru1 2.333(2) yes 2_676
Ru1 O1 2.101(7) yes .
Ru1 O2 2.119(7) yes 2_676
Ru1 O3 2.118(7) yes .
Ru1 O4 2.094(6) yes 2_676
Ru1 N1 2.316(12) yes .
Ru2 Ru2 2.335(2) yes 2_665
Ru2 O5 2.099(7) yes .
Ru2 O6 2.108(7) yes 2_665
Ru2 O7 2.113(7) yes .
Ru2 O8 2.117(7) yes 2_665
Ru2 N2 2.322(12) yes .
F1 C2 1.334(19) yes .
F2 C2 1.324(14) yes .
F3 C2 1.302(14) yes .
F4 C4 1.303(15) yes .
F5 C4 1.385(18) yes .
F6 C4 1.295(17) yes .
F7 C6 1.32(2) yes .
F8 C6 1.308(15) yes .
F9 C6 1.349(17) yes .
F10 C8 1.369(16) yes .
F11 C8 1.332(15) yes .
F12 C8 1.341(12) yes .
O1 C1 1.285(13) yes .
O2 C1 1.253(14) yes .
O3 C3 1.294(14) yes .
O4 C3 1.263(14) yes .
O5 C5 1.296(14) yes .
O6 C5 1.286(16) yes .
O7 C7 1.273(14) yes .
O8 C7 1.268(15) yes .
N1 C9 1.148(18) yes .
N2 C11 1.143(19) yes .
C1 C2 1.575(15) yes .
C3 C4 1.574(15) yes .
C5 C6 1.530(15) yes .
C7 C8 1.575(16) yes .
C9 C10 1.51(2) yes .
C10 C11 1.51(2) yes .
C10 C12 1.371(17) yes .
C12 C13 1.45(2) yes .
C12 C14 1.47(2) yes 2_675
C13 C14 1.422(17) yes .
C15 C16 1.37(7) yes .
C15 C28 1.17(6) yes .
C15 C29 1.12(9) yes .
C16 C17 1.45(9) yes .
C16 C29 1.00(7) yes .
C17 C18 1.16(6) yes .
C17 C29 1.42(8) yes .
C18 C19 1.23(6) yes .
C18 C29 1.68(7) yes .
C18 C30 1.27(6) yes .
C19 C20 1.18(6) yes .
C19 C28 1.83(8) yes .
C19 C29 1.85(8) yes .
C19 C30 1.14(9) yes .
C19 C36 1.76(8) yes .
C20 C21 1.53(5) yes .
C20 C30 1.47(5) yes .
C20 C31 1.33(6) yes .
C20 C36 1.73(7) yes .
C21 C22 1.17(6) yes .
C21 C26 1.62(7) yes .
C21 C31 1.13(8) yes .
C21 C35 1.76(8) yes .
C22 C23 1.38(6) yes .
C22 C31 1.50(5) yes .
C22 C32 1.15(6) yes .
C22 C35 1.93(7) yes .
C23 C24 2.06(8) yes .
C23 C32 0.63(9) yes .
C23 C33 0.84(7) yes .
C23 C34 1.76(9) yes .
C24 C25 1.14(6) yes .
C24 C33 1.79(7) yes .
C24 C34 1.01(6) yes .
C24 C35 1.32(5) yes .
C25 C26 1.49(5) yes .
C25 C35 0.73(9) yes .
C26 C27 1.42(6) yes .
C26 C35 1.20(6) yes .
C26 C36 1.51(5) yes .
C27 C28 1.59(5) yes .
C27 C36 1.01(8) yes .
C28 C29 1.38(5) yes .
C28 C36 1.28(6) yes .
C32 C33 1.40(8) yes .
C33 C34 1.12(9) yes .
C37 C38 1.46(4) yes .
C37 C50 1.39(4) yes .
C38 C39 1.46(5) yes .
C39 C40 1.41(4) yes .
C40 C41 1.46(4) yes .
C41 C42 1.48(4) yes .
C41 C50 1.52(5) yes .
C42 C43 1.39(4) yes .
C43 C44 1.48(4) yes .
C43 C48 1.51(5) yes .
C44 C45 1.45(4) yes .
C45 C46 1.39(5) yes .
C46 C47 1.49(4) yes .
C47 C48 1.43(4) yes .
C48 C49 1.31(4) yes .
C49 C50 1.45(4) yes .
C13 H13 0.950 no .
C14 H14 0.950 no .

loop_
_geom_contact_atom_site_label_1
_geom_contact_atom_site_label_2
_geom_contact_distance
_geom_contact_publ_flag
_geom_contact_site_symmetry_2
F1 O1 2.685(13) no .
F1 O2 3.503(15) no .
F2 O1 3.450(11) no .
F2 O2 2.720(11) no .
F3 O1 3.172(10) no .
F3 O2 2.946(11) no .
F4 O3 3.108(11) no .
F4 O4 3.011(11) no .
F5 F11 3.317(11) no 2_675
F5 F12 3.406(12) no 2_675
F5 O3 3.511(11) no .
F5 O4 2.722(9) no .
F6 F10 3.561(11) no 2_675
F6 F12 3.101(12) no 2_675
F6 O3 2.700(10) no .
F6 O4 3.477(12) no .
F7 O5 2.628(11) no .
F7 O6 3.538(15) no .
F8 O5 3.260(11) no .
F8 O6 2.909(11) no .
F9 O5 3.366(11) no .
F9 O6 2.821(10) no .
F10 O3 3.485(10) no 2_675
F10 O7 2.689(9) no .
F10 O8 3.544(11) no .
F10 C13 3.462(16) no .
F10 C14 3.378(16) no .
F11 O4 3.366(10) no 2_675
F11 O7 3.474(10) no .
F11 O8 2.753(10) no .
F11 C3 3.223(13) no 2_675
F12 O7 3.129(10) no .
F12 O8 2.969(11) no .
O1 C3 3.490(12) no .
O2 C3 3.525(11) no .
O3 C1 3.506(11) no .
O4 C1 3.481(11) no .
O5 C7 3.552(12) no .
O6 C7 3.515(12) no .
O7 C5 3.540(12) no .
O7 C11 3.566(16) no .
O8 C5 3.567(12) no .
N1 C11 3.558(19) no .
N1 C12 3.576(17) no .
N2 C9 3.551(19) no .
N2 C12 3.556(18) no .
N2 C13 3.595(17) no .
C9 C14 2.934(17) no 2_675
C11 C13 2.898(17) no .
C12 C12 2.857(18) no 2_675
C13 C13 2.96(2) no 2_675
C14 C14 2.86(2) no 2_675
C15 C20 3.53(7) no .
C16 C30 3.46(8) no .
C16 C36 3.37(7) no .
C17 C20 3.36(6) no .
C17 C36 3.52(7) no .
C18 C31 3.45(5) no .
C21 C28 3.32(7) no .
C21 C33 3.12(7) no .
C21 C34 3.44(7) no .
C22 C36 3.25(6) no .
C23 C26 3.21(7) no .
C25 C31 3.56(8) no .
C25 C32 3.13(10) no .
C26 C32 3.38(8) no .
C26 C33 3.59(6) no .
C26 C34 3.37(6) no .
C27 C31 3.53(8) no .
C37 C40 2.96(5) no .
C38 C41 2.84(4) no .
C39 C50 2.91(4) no .
C41 C48 2.84(4) no .
C42 C49 2.92(5) no .
C43 C46 2.91(4) no .
C43 C50 2.87(4) no .
C44 C47 2.85(5) no .
C45 C48 2.97(4) no .
F1 F7 3.397(16) no 2_666
F1 F9 3.306(15) no 2_666
F1 F11 3.483(16) no 1_556
F1 O5 3.583(12) no 2_666
F1 C5 3.594(14) no 2_666
F1 C44 3.43(3) no 2_666
F2 F9 3.180(11) no 2_666
F2 F10 3.085(11) no 1_556
F2 F11 3.307(11) no 1_556
F2 O6 3.468(11) no 2_666
F2 O7 3.214(9) no 1_556
F2 C5 3.476(15) no 2_666
F2 C7 3.138(12) no 1_556
F2 C8 3.324(13) no 1_556
F3 F6 2.954(12) no 2_576
F3 F9 2.913(12) no 2_666
F3 C30 3.47(6) no 2_676
F4 F4 3.494(15) no 2_576
F5 C38 3.58(3) no 2_576
F5 C46 3.60(4) no 2_676
F5 C47 3.55(3) no 2_676
F6 F3 2.954(12) no 2_576
F6 F9 3.429(13) no 1_465
F7 F1 3.397(16) no 2_666
F7 F12 2.911(10) no 2_765
F7 C44 3.57(3) no .
F8 F8 2.890(13) no 2_765
F8 F12 3.251(11) no 2_765
F8 C27 3.58(5) no 2_765
F9 F1 3.306(15) no 2_666
F9 F2 3.180(11) no 2_666
F9 F3 2.913(12) no 2_666
F9 F6 3.429(13) no 1_645
F9 F12 3.439(12) no 2_765
F9 C2 3.357(15) no 2_666
F9 C27 3.50(4) no 2_765
F10 F2 3.085(11) no 1_554
F10 O2 3.314(9) no 1_554
F10 C25 3.58(6) no .
F10 C27 3.46(5) no .
F11 F1 3.483(16) no 1_554
F11 F2 3.307(11) no 1_554
F11 O1 3.309(9) no 1_554
F11 O2 3.525(10) no 1_554
F11 C1 3.120(11) no 1_554
F11 C2 3.489(14) no 1_554
F12 F7 2.911(10) no 2_765
F12 F8 3.251(11) no 2_765
F12 F9 3.439(12) no 2_765
F12 C6 3.425(14) no 2_765
O1 F11 3.309(9) no 1_556
O1 C49 3.46(3) no .
O2 F10 3.314(9) no 1_556
O2 F11 3.525(10) no 1_556
O2 C30 3.46(5) no 2_676
O5 F1 3.583(12) no 2_666
O6 F2 3.468(11) no 2_666
O7 F2 3.214(9) no 1_554
O8 C40 3.39(3) no 2_665
O8 C42 3.26(3) no 2_665
N1 C17 3.38(4) no .
N1 C18 3.505(19) no .
N1 C48 3.49(3) no .
N1 C49 3.03(3) no .
N1 C50 3.55(3) no .
N2 C15 3.49(4) no .
N2 C40 3.58(3) no .
N2 C41 3.26(3) no .
N2 C42 3.02(3) no .
N2 C43 3.35(3) no .
C1 F11 3.120(11) no 1_556
C2 F9 3.357(15) no 2_666
C2 F11 3.489(14) no 1_556
C5 F1 3.594(14) no 2_666
C5 F2 3.476(15) no 2_666
C6 F12 3.425(14) no 2_765
C7 F2 3.138(12) no 1_554
C8 F2 3.324(13) no 1_554
C9 C17 3.28(3) no .
C9 C18 3.339(19) no .
C9 C24 3.421(19) no 2_675
C9 C29 3.52(4) no .
C9 C33 3.58(4) no 2_675
C9 C34 3.34(3) no 2_675
C9 C49 3.43(3) no .
C10 C18 3.56(2) no .
C10 C19 3.57(4) no .
C10 C23 3.45(4) no 2_675
C10 C24 3.60(2) no 2_675
C10 C28 3.55(2) no .
C10 C29 3.23(3) no .
C10 C32 3.52(4) no 2_675
C10 C33 3.40(3) no 2_675
C10 C34 3.58(4) no 2_675
C11 C15 3.42(3) no .
C11 C16 3.54(4) no .
C11 C23 3.38(4) no 2_675
C11 C29 3.36(4) no .
C11 C32 3.30(4) no 2_675
C11 C33 3.35(3) no 2_675
C11 C41 3.51(3) no .
C11 C42 3.56(3) no .
C12 C19 3.55(4) no .
C12 C21 3.47(3) no 2_675
C12 C22 3.47(2) no 2_675
C12 C35 3.51(4) no 2_675
C12 C36 3.46(3) no .
C13 C21 3.48(3) no 2_675
C13 C22 3.529(19) no 2_675
C13 C26 3.60(2) no .
C13 C27 3.42(3) no .
C13 C31 3.47(3) no 2_675
C13 C36 3.39(3) no .
C14 C20 3.376(18) no 2_675
C14 C25 3.56(4) no .
C14 C26 3.464(18) no .
C14 C30 3.54(3) no 2_675
C14 C31 3.57(3) no 2_675
C14 C35 3.57(4) no .
C15 N2 3.49(4) no .
C15 C11 3.42(3) no .
C16 C11 3.54(4) no .
C16 C39 3.37(4) no 1_655
C16 C43 3.28(5) no .
C16 C44 2.91(6) no .
C16 C45 2.61(5) no .
C16 C46 2.95(5) no .
C16 C47 3.36(5) no .
C16 C48 3.51(5) no .
C17 N1 3.38(4) no .
C17 C9 3.28(3) no .
C17 C38 3.44(4) no 1_655
C17 C39 3.56(4) no 1_655
C17 C45 3.34(6) no .
C17 C46 3.03(6) no .
C17 C47 3.10(5) no .
C17 C48 3.52(5) no .
C18 N1 3.505(19) no .
C18 C9 3.339(19) no .
C18 C10 3.56(2) no .
C19 C10 3.57(4) no .
C19 C12 3.55(4) no .
C19 C23 3.53(5) no 2_775
C19 C33 3.52(4) no 2_775
C20 C14 3.376(18) no 2_675
C20 C23 3.46(4) no 2_775
C21 C12 3.47(3) no 2_675
C21 C13 3.48(3) no 2_675
C21 C21 3.47(4) no 2_775
C21 C22 3.46(3) no 2_775
C22 C12 3.47(2) no 2_675
C22 C13 3.529(19) no 2_675
C22 C21 3.46(3) no 2_775
C23 C10 3.45(4) no 2_675
C23 C11 3.38(4) no 2_675
C23 C19 3.53(5) no 2_775
C23 C20 3.46(4) no 2_775
C24 C9 3.421(19) no 2_675
C24 C10 3.60(2) no 2_675
C25 F10 3.58(6) no .
C25 C14 3.56(4) no .
C26 C13 3.60(2) no .
C26 C14 3.464(18) no .
C26 C31 3.58(4) no 2_775
C27 F8 3.58(5) no 2_765
C27 F9 3.50(4) no 2_765
C27 F10 3.46(5) no .
C27 C13 3.42(3) no .
C28 C10 3.55(2) no .
C29 C9 3.52(4) no .
C29 C10 3.23(3) no .
C29 C11 3.36(4) no .
C30 F3 3.47(6) no 2_676
C30 O2 3.46(5) no 2_676
C30 C14 3.54(3) no 2_675
C30 C34 3.57(4) no 2_775
C31 C13 3.47(3) no 2_675
C31 C14 3.57(3) no 2_675
C31 C26 3.58(4) no 2_775
C31 C35 3.37(4) no 2_775
C32 C10 3.52(4) no 2_675
C32 C11 3.30(4) no 2_675
C32 C36 3.59(5) no 2_775
C33 C9 3.58(4) no 2_675
C33 C10 3.40(3) no 2_675
C33 C11 3.35(3) no 2_675
C33 C19 3.52(4) no 2_775
C33 C37 3.55(6) no 2_675
C33 C38 3.20(5) no 2_675
C33 C39 3.20(6) no 2_675
C33 C40 3.58(6) no 2_675
C34 C9 3.34(3) no 2_675
C34 C10 3.58(4) no 2_675
C34 C30 3.57(4) no 2_775
C34 C37 3.27(5) no 2_675
C34 C38 3.15(6) no 2_675
C35 C12 3.51(4) no 2_675
C35 C14 3.57(4) no .
C35 C31 3.37(4) no 2_775
C36 C12 3.46(3) no .
C36 C13 3.39(3) no .
C36 C32 3.59(5) no 2_775
C37 C33 3.55(6) no 2_675
C37 C34 3.27(5) no 2_675
C37 C44 3.58(4) no 2_666
C38 F5 3.58(3) no 2_576
C38 C17 3.44(4) no 1_455
C38 C33 3.20(5) no 2_675
C38 C34 3.15(6) no 2_675
C39 C16 3.37(4) no 1_455
C39 C17 3.56(4) no 1_455
C39 C33 3.20(6) no 2_675
C39 C45 3.54(4) no 1_455
C40 O8 3.39(3) no 2_665
C40 N2 3.58(3) no .
C40 C33 3.58(6) no 2_675
C41 N2 3.26(3) no .
C41 C11 3.51(3) no .
C41 C47 3.35(4) no 2_666
C41 C48 3.58(4) no 2_666
C42 O8 3.26(3) no 2_665
C42 N2 3.02(3) no .
C42 C11 3.56(3) no .
C42 C47 3.50(4) no 2_666
C42 C48 3.40(4) no 2_666
C42 C49 3.34(4) no 2_666
C43 N2 3.35(3) no .
C43 C16 3.28(5) no .
C43 C49 3.42(4) no 2_666
C43 C50 3.53(4) no 2_666
C44 F1 3.43(3) no 2_666
C44 F7 3.57(3) no .
C44 C16 2.91(6) no .
C44 C37 3.58(4) no 2_666
C44 C50 3.51(4) no 2_666
C45 C16 2.61(5) no .
C45 C17 3.34(6) no .
C45 C39 3.54(4) no 1_655
C46 F5 3.60(4) no 2_676
C46 C16 2.95(5) no .
C46 C17 3.03(6) no .
C47 F5 3.55(3) no 2_676
C47 C16 3.36(5) no .
C47 C17 3.10(5) no .
C47 C41 3.35(4) no 2_666
C47 C42 3.50(4) no 2_666
C48 N1 3.49(3) no .
C48 C16 3.51(5) no .
C48 C17 3.52(5) no .
C48 C41 3.58(4) no 2_666
C48 C42 3.40(4) no 2_666
C49 O1 3.46(3) no .
C49 N1 3.03(3) no .
C49 C9 3.43(3) no .
C49 C42 3.34(4) no 2_666
C49 C43 3.42(4) no 2_666
C50 N1 3.55(3) no .
C50 C43 3.53(4) no 2_666
C50 C44 3.51(4) no 2_666
F10 H13 2.9612 no .
F10 H14 2.8206 no .
O7 H13 2.7093 no .
N1 H14 3.0283 no 2_675
N2 H13 2.9924 no .
C9 H14 2.5866 no 2_675
C10 H13 2.6353 no .
C10 H14 2.6404 no 2_675
C11 H13 2.5683 no .
C12 H13 3.3811 no 2_675
C12 H14 3.3145 no .
C13 H14 3.3846 no 2_675
C14 H13 3.3992 no 2_675
H13 H14 2.3836 no .
F2 H13 3.3198 no 1_556
F2 H14 3.3906 no 1_556
O2 H14 2.9607 no 1_556
C20 H14 3.4834 no 2_675
C25 H14 3.5137 no .
C27 H13 3.3722 no .
C30 H14 3.2644 no 2_675
C36 H13 3.5517 no .
H13 F2 3.3198 no 1_554
H13 C27 3.3722 no .
H13 C36 3.5517 no .
H14 F2 3.3906 no 1_554
H14 O2 2.9607 no 1_554
H14 C20 3.4834 no 2_675
H14 C25 3.5137 no .
H14 C30 3.2644 no 2_675
